data_7232724
loop_
_publ_author_name
'Sikiti, Phumile'
'Bezuidenhout, Charl X.'
'van Heerden, Dewald P.'
'Barbour, Leonard J.'

_publ_section_title
;
 A new dynamic framework with direct in situ visualisation of breathing
 under CO2 gas pressure
;
_journal_issue 22
_journal_name_full CrystEngComm
_journal_page_first 3415
_journal_paper_doi 10.1039/C9CE00418A
_journal_volume 21
_journal_year 2019
_chemical_formula_moiety '0.25(C176 H144 Co8 N16 O40)'
_chemical_formula_sum 'C44 H36 Co2 N4 O10'
_chemical_formula_weight 898.63
_space_group_crystal_system monoclinic
_space_group_IT_number 15
_space_group_name_Hall '-C 2yc'
_space_group_name_H-M_alt 'C 1 2/c 1'
_symmetry_space_group_name_Hall '-C 2yc'
_symmetry_space_group_name_H-M 'C 1 2/c 1'
_atom_sites_solution_hydrogens geom
_audit_creation_date 2019-03-06
_audit_creation_method
;
Olex2 1.2
(compiled 2018.05.29 svn.r3508 for OlexSys, GUI svn.r5506)
;
_audit_update_record
;
2019-03-12 deposited with the CCDC.    2019-05-08 downloaded from the CCDC.
;
_cell_angle_alpha 90
_cell_angle_beta 102.360(2)
_cell_angle_gamma 90
_cell_formula_units_Z 4
_cell_length_a 23.7632(11)
_cell_length_b 9.8043(5)
_cell_length_c 20.3897(10)
_cell_measurement_reflns_used 9967
_cell_measurement_temperature 298(2)
_cell_measurement_theta_max 25.07
_cell_measurement_theta_min 2.26
_cell_volume 4640.3(4)
_computing_molecular_graphics 'Olex2 (Dolomanov et al., 2009)'
_computing_publication_material 'Olex2 (Dolomanov et al., 2009)'
_computing_structure_refinement 'ShelXL (Sheldrick, 2015)'
_diffrn_ambient_temperature 298.0
_diffrn_measured_fraction_theta_full 1.000
_diffrn_measured_fraction_theta_max 0.997
_diffrn_measurement_device_type 'Bruker APEX-II CCD'
_diffrn_measurement_method '\f and \w scans'
_diffrn_radiation_type MoK\a
_diffrn_radiation_wavelength 0.71073
_diffrn_reflns_av_R_equivalents 0.1010
_diffrn_reflns_av_unetI/netI 0.0448
_diffrn_reflns_Laue_measured_fraction_full 1.000
_diffrn_reflns_Laue_measured_fraction_max 0.997
_diffrn_reflns_limit_h_max 28
_diffrn_reflns_limit_h_min -28
_diffrn_reflns_limit_k_max 11
_diffrn_reflns_limit_k_min -11
_diffrn_reflns_limit_l_max 24
_diffrn_reflns_limit_l_min -24
_diffrn_reflns_number 53242
_diffrn_reflns_point_group_measured_fraction_full 1.000
_diffrn_reflns_point_group_measured_fraction_max 0.997
_diffrn_reflns_theta_full 25.000
_diffrn_reflns_theta_max 25.092
_diffrn_reflns_theta_min 2.255
_diffrn_source 'sealed X-ray tube'
_exptl_absorpt_coefficient_mu 0.772
_exptl_absorpt_correction_T_max 0.7452
_exptl_absorpt_correction_T_min 0.6897
_exptl_absorpt_correction_type multi-scan
_exptl_absorpt_process_details
'SADABS-2016/2 (Bruker,2016/2) was used for absorption correction. wR2(int) was 0.0961 before and 0.0679 after correction. The Ratio of minimum to maximum transmission is 0.9255. The \l/2 correction factor is Not present.'
_exptl_crystal_colour 'clear bluish blue'
_exptl_crystal_colour_lustre clear
_exptl_crystal_colour_modifier bluish
_exptl_crystal_colour_primary blue
_exptl_crystal_density_diffrn 1.286
_exptl_crystal_description block
_exptl_crystal_F_000 1848
_exptl_crystal_size_max 0.268
_exptl_crystal_size_mid 0.135
_exptl_crystal_size_min 0.088
_refine_diff_density_max 0.260
_refine_diff_density_min -0.277
_refine_diff_density_rms 0.050
_refine_ls_extinction_method none
_refine_ls_goodness_of_fit_ref 1.039
_refine_ls_hydrogen_treatment constr
_refine_ls_matrix_type full
_refine_ls_number_parameters 271
_refine_ls_number_reflns 4122
_refine_ls_number_restraints 0
_refine_ls_restrained_S_all 1.039
_refine_ls_R_factor_all 0.0793
_refine_ls_R_factor_gt 0.0431
_refine_ls_shift/su_max 0.000
_refine_ls_shift/su_mean 0.000
_refine_ls_structure_factor_coef Fsqd
_refine_ls_weighting_details 'w=1/[\s^2^(Fo^2^)+(0.0349P)^2^+5.5825P] where P=(Fo^2^+2Fc^2^)/3'
_refine_ls_weighting_scheme calc
_refine_ls_wR_factor_gt 0.0859
_refine_ls_wR_factor_ref 0.0996
_reflns_Friedel_coverage 0.000
_reflns_number_gt 2754
_reflns_number_total 4122
_reflns_threshold_expression 'I > 2\s(I)'
_cod_data_source_file c9ce00418a4.cif
_cod_data_source_block 10bar
_cod_depositor_comments 'Adding full bibliography for 7232721--7232725.cif.'
_cod_database_code 7232724
_shelx_shelxl_version_number 2016/6
_shelx_space_group_comment
;
The symmetry employed for this shelxl refinement is uniquely defined
by the following loop, which should always be used as a source of
symmetry information in preference to the above space-group names.
They are only intended as comments.
;
_shelx_estimated_absorpt_t_max 0.935
_shelx_estimated_absorpt_t_min 0.820
_olex2_refinement_description
;
1. Fixed Uiso
 At 1.2 times of:
  All C(H) groups, All C(H,H) groups
2.a Secondary CH2 refined with riding coordinates:
 C21(H21A,H21B), C22(H22A,H22B), C20(H20A,H20B)
2.b Aromatic/amide H refined with riding coordinates:
 C7(H7), C3(H3), C16(H16), C19(H19), C15(H15), C4(H4), C18(H18), C13(H13),
 C6(H6), C9(H9), C10(H10), C12(H12)
;
_olex2_submission_special_instructions 'No special instructions were received'

loop_
_space_group_symop_operation_xyz
'x, y, z'
'-x, y, -z+1/2'
'x+1/2, y+1/2, z'
'-x+1/2, y+1/2, -z+1/2'
'-x, -y, -z'
'x, -y, z-1/2'
'-x+1/2, -y+1/2, -z'
'x+1/2, -y+1/2, z-1/2'

loop_
_atom_site_label
_atom_site_type_symbol
_atom_site_fract_x
_atom_site_fract_y
_atom_site_fract_z
_atom_site_U_iso_or_equiv
_atom_site_adp_type
_atom_site_occupancy
_atom_site_site_symmetry_order
_atom_site_calc_flag
_atom_site_refinement_flags_posn
Co1 Co 0.04752(2) 0.08217(4) 0.01953(2) 0.04673(15) Uani 1 1 d .
O1 O 0.08556(10) -0.0727(2) 0.07782(12) 0.0647(7) Uani 1 1 d .
N2 N 0.24875(11) 0.6055(3) 0.00662(16) 0.0600(8) Uani 1 1 d .
N1 N 0.11712(12) 0.2106(2) 0.02766(15) 0.0494(7) Uani 1 1 d .
O3 O 0.16391(11) -0.6225(3) 0.23633(16) 0.0934(10) Uani 1 1 d .
C1 C 0.05812(16) -0.1840(3) 0.07706(18) 0.0532(9) Uani 1 1 d .
C2 C 0.08772(15) -0.2982(3) 0.11923(18) 0.0533(9) Uani 1 1 d .
C21 C 0.30061(14) 0.6771(3) -0.0021(2) 0.0720(12) Uani 1 1 d .
H21A H 0.322643 0.619192 -0.025900 0.086 Uiso 1 1 calc R
H21B H 0.324547 0.698871 0.041435 0.086 Uiso 1 1 calc R
C7 C 0.13731(17) -0.2794(4) 0.1669(2) 0.0695(11) Uani 1 1 d .
H7 H 0.154247 -0.193548 0.172724 0.083 Uiso 1 1 calc R
C3 C 0.06412(15) -0.4283(4) 0.10947(19) 0.0622(9) Uani 1 1 d .
H3 H 0.030968 -0.442510 0.076513 0.075 Uiso 1 1 calc R
C16 C 0.16678(16) 0.3868(4) -0.0171(2) 0.0716(11) Uani 1 1 d .
H16 H 0.167424 0.447159 -0.052096 0.086 Uiso 1 1 calc R
C19 C 0.16064(16) 0.2090(4) 0.0802(2) 0.0655(10) Uani 1 1 d .
H19 H 0.159326 0.147215 0.114478 0.079 Uiso 1 1 calc R
C17 C 0.21128(14) 0.3853(3) 0.0377(2) 0.0591(10) Uani 1 1 d .
C8 C 0.12944(16) -0.6874(4) 0.2747(2) 0.0738(12) Uani 1 1 d .
C5 C 0.13769(18) -0.5147(4) 0.1966(2) 0.0729(12) Uani 1 1 d .
C22 C 0.21625(16) 0.6938(3) 0.0412(2) 0.0711(12) Uani 1 1 d .
H22A H 0.239254 0.716239 0.085206 0.085 Uiso 1 1 calc R
H22B H 0.181866 0.646823 0.047504 0.085 Uiso 1 1 calc R
C15 C 0.12054(15) 0.2986(4) -0.0207(2) 0.0645(10) Uani 1 1 d .
H15 H 0.090763 0.301245 -0.058649 0.077 Uiso 1 1 calc R
C4 C 0.08920(17) -0.5360(4) 0.1480(2) 0.0727(12) Uani 1 1 d .
H4 H 0.073290 -0.622873 0.140942 0.087 Uiso 1 1 calc R
C20 C 0.26277(15) 0.4780(4) 0.0430(2) 0.0768(12) Uani 1 1 d .
H20A H 0.278419 0.498057 0.089912 0.092 Uiso 1 1 calc R
H20B H 0.292297 0.430883 0.025422 0.092 Uiso 1 1 calc R
C18 C 0.20775(16) 0.2933(4) 0.0873(2) 0.0712(11) Uani 1 1 d .
H18 H 0.237111 0.287974 0.125514 0.085 Uiso 1 1 calc R
C13 C 0.13894(17) -0.8231(4) 0.2868(2) 0.0785(12) Uani 1 1 d .
H13 H 0.165680 -0.869816 0.268001 0.094 Uiso 1 1 calc R
C6 C 0.16246(17) -0.3872(4) 0.2063(2) 0.0778(12) Uani 1 1 d .
H6 H 0.195772 -0.373695 0.239122 0.093 Uiso 1 1 calc R
C9 C 0.08994(19) -0.6182(4) 0.3014(2) 0.0912(15) Uani 1 1 d .
H9 H 0.084042 -0.525514 0.293096 0.109 Uiso 1 1 calc R
O2 O 0.00828(10) -0.2052(2) 0.04448(13) 0.0656(7) Uani 1 1 d .
C11 C 0.06798(14) -0.8225(3) 0.35474(18) 0.0548(9) Uani 1 1 d .
C10 C 0.05900(17) -0.6860(4) 0.3407(2) 0.0802(13) Uani 1 1 d .
H10 H 0.031499 -0.638998 0.358143 0.096 Uiso 1 1 calc R
C12 C 0.10849(16) -0.8898(4) 0.32720(19) 0.0713(11) Uani 1 1 d .
H12 H 0.115250 -0.982094 0.336191 0.086 Uiso 1 1 calc R
C14 C 0.03765(15) -0.8911(3) 0.40238(18) 0.0564(9) Uani 1 1 d .
O4 O 0.06303(10) -0.9897(2) 0.43545(12) 0.0640(7) Uani 1 1 d .
O5 O -0.01033(10) -0.8442(2) 0.40791(12) 0.0642(7) Uani 1 1 d .

loop_
_atom_site_aniso_label
_atom_site_aniso_U_11
_atom_site_aniso_U_22
_atom_site_aniso_U_33
_atom_site_aniso_U_23
_atom_site_aniso_U_13
_atom_site_aniso_U_12
Co1 0.0457(3) 0.0331(2) 0.0678(3) -0.0062(2) 0.0264(2) -0.0107(2)
O1 0.0660(15) 0.0445(13) 0.0899(18) 0.0111(13) 0.0312(13) -0.0079(12)
N2 0.0439(15) 0.0377(16) 0.105(2) -0.0019(16) 0.0318(16) -0.0099(12)
N1 0.0512(17) 0.0370(15) 0.0646(19) -0.0014(14) 0.0225(15) -0.0084(12)
O3 0.0709(17) 0.099(2) 0.125(2) 0.067(2) 0.0541(17) 0.0232(16)
C1 0.056(2) 0.044(2) 0.068(2) 0.0011(18) 0.033(2) -0.0020(17)
C2 0.054(2) 0.045(2) 0.068(2) 0.0131(18) 0.0280(19) -0.0002(16)
C21 0.048(2) 0.045(2) 0.136(4) -0.003(2) 0.047(2) -0.0106(16)
C7 0.069(3) 0.061(2) 0.083(3) 0.013(2) 0.025(2) -0.010(2)
C3 0.059(2) 0.049(2) 0.082(3) 0.011(2) 0.0233(19) -0.0039(18)
C16 0.064(3) 0.058(2) 0.093(3) 0.017(2) 0.020(2) -0.0227(19)
C19 0.064(2) 0.054(2) 0.080(3) 0.010(2) 0.019(2) -0.0165(19)
C17 0.044(2) 0.041(2) 0.096(3) -0.0010(19) 0.022(2) -0.0089(15)
C8 0.062(2) 0.076(3) 0.094(3) 0.041(2) 0.040(2) 0.012(2)
C5 0.063(3) 0.069(3) 0.098(3) 0.039(2) 0.042(2) 0.010(2)
C22 0.063(2) 0.046(2) 0.119(3) -0.001(2) 0.053(2) -0.0134(17)
C15 0.055(2) 0.062(2) 0.074(3) 0.011(2) 0.0091(19) -0.0149(18)
C4 0.066(3) 0.052(2) 0.107(3) 0.024(2) 0.033(3) 0.0029(19)
C20 0.051(2) 0.047(2) 0.134(4) 0.005(2) 0.023(2) -0.0151(17)
C18 0.057(2) 0.063(2) 0.088(3) 0.006(2) 0.003(2) -0.0189(19)
C13 0.080(3) 0.078(3) 0.091(3) 0.035(2) 0.047(2) 0.030(2)
C6 0.065(3) 0.094(3) 0.076(3) 0.023(3) 0.018(2) -0.005(2)
C9 0.102(3) 0.060(3) 0.133(4) 0.045(3) 0.074(3) 0.027(2)
O2 0.0572(16) 0.0512(15) 0.0902(19) 0.0102(13) 0.0199(14) -0.0009(12)
C11 0.053(2) 0.049(2) 0.068(2) 0.0186(18) 0.0270(18) 0.0085(16)
C10 0.085(3) 0.066(3) 0.107(3) 0.034(2) 0.061(3) 0.025(2)
C12 0.080(3) 0.059(2) 0.086(3) 0.027(2) 0.045(2) 0.022(2)
C14 0.062(2) 0.046(2) 0.067(2) 0.0078(18) 0.0257(19) 0.0016(17)
O4 0.0733(17) 0.0491(14) 0.0770(17) 0.0215(13) 0.0322(14) 0.0132(12)
O5 0.0581(15) 0.0603(15) 0.0833(18) 0.0202(13) 0.0354(13) 0.0118(12)

loop_
_atom_type_symbol
_atom_type_description
_atom_type_scat_dispersion_real
_atom_type_scat_dispersion_imag
_atom_type_scat_source
C C 0.0033 0.0016 'International Tables Vol C Tables 4.2.6.8 and 6.1.1.4'
H H 0.0000 0.0000 'International Tables Vol C Tables 4.2.6.8 and 6.1.1.4'
N N 0.0061 0.0033 'International Tables Vol C Tables 4.2.6.8 and 6.1.1.4'
O O 0.0106 0.0060 'International Tables Vol C Tables 4.2.6.8 and 6.1.1.4'
Co Co 0.3494 0.9721 'International Tables Vol C Tables 4.2.6.8 and 6.1.1.4'

loop_
_geom_angle_atom_site_label_1
_geom_angle_atom_site_label_2
_geom_angle_atom_site_label_3
_geom_angle
_geom_angle_site_symmetry_1
_geom_angle_site_symmetry_3
O1 Co1 Co1 88.08(7) . 5
O1 Co1 N1 99.32(10) . .
O1 Co1 O2 165.39(9) . 5
O1 Co1 O4 91.25(10) . 6_545
N1 Co1 Co1 168.09(9) . 5
O2 Co1 Co1 77.33(7) 5 5
O2 Co1 N1 95.20(10) 5 .
O2 Co1 O4 86.28(10) 5 6_545
O4 Co1 Co1 77.37(7) 6_545 5
O4 Co1 N1 93.04(10) 6_545 .
O5 Co1 Co1 87.73(7) 2_565 5
O5 Co1 O1 92.78(10) 2_565 .
O5 Co1 N1 101.13(10) 2_565 .
O5 Co1 O2 86.03(10) 2_565 5
O5 Co1 O4 164.42(9) 2_565 6_545
C1 O1 Co1 118.4(2) . .
C22 N2 C21 108.9(3) . .
C22 N2 C20 110.8(3) . .
C20 N2 C21 111.6(3) . .
C19 N1 Co1 122.3(2) . .
C19 N1 C15 116.7(3) . .
C15 N1 Co1 121.0(2) . .
C5 O3 C8 115.3(3) . .
O1 C1 C2 117.4(3) . .
O2 C1 O1 125.3(3) . .
O2 C1 C2 117.3(3) . .
C7 C2 C1 122.4(3) . .
C7 C2 C3 118.9(3) . .
C3 C2 C1 118.7(3) . .
N2 C21 C22 109.5(3) . 7_565
C2 C7 C6 120.6(4) . .
C4 C3 C2 120.8(4) . .
C17 C16 C15 120.2(4) . .
N1 C19 C18 123.8(3) . .
C16 C17 C20 121.8(3) . .
C16 C17 C18 116.9(3) . .
C18 C17 C20 121.4(4) . .
C13 C8 O3 116.8(3) . .
C9 C8 O3 122.2(3) . .
C9 C8 C13 120.9(3) . .
C4 C5 O3 120.6(4) . .
C4 C5 C6 120.7(4) . .
C6 C5 O3 118.7(4) . .
N2 C22 C21 110.8(3) . 7_565
N1 C15 C16 122.6(4) . .
C5 C4 C3 119.5(4) . .
N2 C20 C17 112.8(3) . .
C17 C18 C19 119.7(4) . .
C8 C13 C12 119.1(4) . .
C5 C6 C7 119.4(4) . .
C8 C9 C10 119.7(4) . .
C1 O2 Co1 130.9(2) . 5
C10 C11 C12 118.1(3) . .
C10 C11 C14 120.0(3) . .
C12 C11 C14 121.7(3) . .
C9 C10 C11 121.0(4) . .
C13 C12 C11 121.2(3) . .
O4 C14 C11 117.0(3) . .
O4 C14 O5 125.0(3) . .
O5 C14 C11 117.9(3) . .
C14 O4 Co1 129.8(2) . 6_546
C14 O5 Co1 119.0(2) . 2_545

loop_
_geom_bond_atom_site_label_1
_geom_bond_atom_site_label_2
_geom_bond_distance
_geom_bond_site_symmetry_2
Co1 Co1 2.7497(8) 5
Co1 O1 2.018(2) .
Co1 N1 2.057(2) .
Co1 O2 2.044(2) 5
Co1 O4 2.041(2) 6_545
Co1 O5 2.012(2) 2_565
O1 C1 1.270(4) .
N2 C21 1.462(4) .
N2 C22 1.442(4) .
N2 C20 1.455(4) .
N1 C19 1.321(4) .
N1 C15 1.326(4) .
O3 C8 1.400(4) .
O3 C5 1.394(4) .
C1 C2 1.492(5) .
C1 O2 1.245(4) .
C2 C7 1.370(5) .
C2 C3 1.391(4) .
C21 C22 1.504(5) 7_565
C7 C6 1.384(5) .
C3 C4 1.374(5) .
C16 C17 1.364(5) .
C16 C15 1.388(4) .
C19 C18 1.374(4) .
C17 C20 1.510(4) .
C17 C18 1.371(5) .
C8 C13 1.363(5) .
C8 C9 1.363(5) .
C5 C4 1.366(5) .
C5 C6 1.378(5) .
C13 C12 1.373(5) .
C9 C10 1.369(5) .
C11 C10 1.376(5) .
C11 C12 1.382(4) .
C11 C14 1.489(4) .
C14 O4 1.256(4) .
C14 O5 1.257(4) .
